data_2208515
loop_
_publ_author_name
'Thorup, Niels'
'Eskildsen, J\/orgen'
'Christensen, J\/orn B.'

_publ_section_title
;
 Acenaphtho[1,2-<i>b</i>]pyrazine
;
_journal_coeditor_code BT2022
_journal_issue 4
_journal_name_full 'Acta Crystallographica Section E'
_journal_page_first o1291
_journal_page_last o1292
_journal_paper_doi 10.1107/S1600536806007823
_journal_volume 62
_journal_year 2006
_chemical_formula_iupac 'C14 H8 N2'
_chemical_formula_moiety 'C14 H8 N2'
_chemical_formula_sum 'C14 H8 N2'
_chemical_formula_weight 204.22
_chemical_melting_point 419
_chemical_name_common 7,10-Diazaflouranthene
_chemical_name_systematic
;
Acenaphtho[1,2-b]pyrazine
;
_space_group_IT_number 135
_symmetry_cell_setting tetragonal
_symmetry_space_group_name_Hall '-P 4c 2ab'
_symmetry_space_group_name_H-M 'P 42/m b c'
_atom_sites_solution_hydrogens geom
_atom_sites_solution_primary direct
_atom_sites_solution_secondary difmap
_cell_angle_alpha 90.00
_cell_angle_beta 90.00
_cell_angle_gamma 90.00
_cell_formula_units_Z 8
_cell_length_a 11.9243(2)
_cell_length_b 11.9243(2)
_cell_length_c 14.4040(3)
_cell_measurement_reflns_used 7188
_cell_measurement_temperature 120(2)
_cell_measurement_theta_max 26.35
_cell_measurement_theta_min 2.42
_cell_volume 2048.09(6)
_computing_cell_refinement 'SAINT (Siemens, 1995)'
_computing_data_collection 'SMART (Siemens, 1995)'
_computing_data_reduction SAINT
_computing_molecular_graphics 'SHELXTL (Sheldrick, 2001) and PLATON (Spek, 2003)'
_computing_publication_material SHELXTL
_computing_structure_refinement SHELXTL
_computing_structure_solution 'SHELXTL (Sheldrick, 2001)'
_diffrn_ambient_temperature 120(2)
_diffrn_measured_fraction_theta_full 0.997
_diffrn_measured_fraction_theta_max 0.997
_diffrn_measurement_device_type 'Bruker SMART 1K CCD area-detector'
_diffrn_measurement_method '\w scan, frame data integration'
_diffrn_radiation_monochromator graphite
_diffrn_radiation_source 'fine-focus sealed tube'
_diffrn_radiation_type MoK\a
_diffrn_radiation_wavelength 0.71073
_diffrn_reflns_av_R_equivalents 0.0518
_diffrn_reflns_av_sigmaI/netI 0.0178
_diffrn_reflns_limit_h_max 14
_diffrn_reflns_limit_h_min -14
_diffrn_reflns_limit_k_max 14
_diffrn_reflns_limit_k_min -14
_diffrn_reflns_limit_l_max 17
_diffrn_reflns_limit_l_min -17
_diffrn_reflns_number 17778
_diffrn_reflns_theta_full 26.35
_diffrn_reflns_theta_max 26.35
_diffrn_reflns_theta_min 2.42
_diffrn_standards_number 0
_exptl_absorpt_coefficient_mu 0.080
_exptl_absorpt_correction_T_max 0.9952
_exptl_absorpt_correction_T_min 0.9003
_exptl_absorpt_correction_type multi-scan
_exptl_absorpt_process_details '(SADABS; Sheldrick, 2003)'
_exptl_crystal_colour yellow
_exptl_crystal_density_diffrn 1.325
_exptl_crystal_density_method 'not measured'
_exptl_crystal_description prism
_exptl_crystal_F_000 848
_exptl_crystal_size_max 0.30
_exptl_crystal_size_mid 0.09
_exptl_crystal_size_min 0.06
_refine_diff_density_max 0.266
_refine_diff_density_min -0.197
_refine_ls_extinction_coef 0.0035(6)
_refine_ls_extinction_expression Fc^*^=kFc[1+0.001xFc^2^\l^3^/sin(2\q)]^-1/4^
_refine_ls_extinction_method SHELXTL
_refine_ls_goodness_of_fit_ref 1.139
_refine_ls_hydrogen_treatment refall
_refine_ls_matrix_type full
_refine_ls_number_parameters 93
_refine_ls_number_reflns 1088
_refine_ls_number_restraints 0
_refine_ls_restrained_S_all 1.139
_refine_ls_R_factor_all 0.0549
_refine_ls_R_factor_gt 0.0433
_refine_ls_shift/su_max 0.000
_refine_ls_shift/su_mean 0.000
_refine_ls_structure_factor_coef Fsqd
_refine_ls_weighting_details 'calc w=1/[\s^2^(Fo^2^)+(0.0410P)^2^+0.8729P] where P=(Fo^2^+2Fc^2^)/3'
_refine_ls_weighting_scheme calc
_refine_ls_wR_factor_gt 0.0934
_refine_ls_wR_factor_ref 0.0992
_reflns_number_gt 910
_reflns_number_total 1088
_reflns_threshold_expression I>2\s(I)
_cod_data_source_file bt2022.cif
_cod_data_source_block I
_cod_database_code 2208515
_cod_database_fobs_code 2208515

loop_
_symmetry_equiv_pos_as_xyz
'x, y, z'
'-y, x, z+1/2'
'-x, -y, z'
'y, -x, z+1/2'
'x+1/2, -y+1/2, -z'
'y+1/2, x+1/2, -z+1/2'
'-x+1/2, y+1/2, -z'
'-y+1/2, -x+1/2, -z+1/2'
'-x, -y, -z'
'y, -x, -z-1/2'
'x, y, -z'
'-y, x, -z-1/2'
'-x-1/2, y-1/2, z'
'-y-1/2, -x-1/2, z-1/2'
'x-1/2, -y-1/2, z'
'y-1/2, x-1/2, z-1/2'

loop_
_atom_site_type_symbol
_atom_site_label
_atom_site_fract_x
_atom_site_fract_y
_atom_site_fract_z
_atom_site_U_iso_or_equiv
_atom_site_adp_type
_atom_site_calc_flag
_atom_site_refinement_flags
_atom_site_occupancy
N N1 -0.03065(10) -0.19279(10) 0.09972(8) 0.0204(3) Uani d . 1
C C1 0.04718(11) -0.13985(11) 0.04957(9) 0.0174(3) Uani d . 1
C C2 0.14477(11) -0.07484(11) 0.08179(9) 0.0183(3) Uani d . 1
C C3 0.18878(13) -0.04694(12) 0.16699(10) 0.0236(4) Uani d . 1
H H3 0.1536(13) -0.0705(13) 0.2255(12) 0.030(5) Uiso d . 1
C C4 0.28878(13) 0.01825(13) 0.16870(11) 0.0290(4) Uani d . 1
H H4 0.3209(15) 0.0372(13) 0.2305(12) 0.034(5) Uiso d . 1
C C5 0.34289(13) 0.05366(13) 0.08905(11) 0.0285(4) Uani d . 1
H H5 0.4118(16) 0.0982(16) 0.0926(11) 0.036(5) Uiso d . 1
C C6 0.29894(17) 0.02572(17) 0.0000 0.0230(5) Uani d S 1
C C7 0.19992(17) -0.03826(16) 0.0000 0.0185(4) Uani d S 1
C C8 -0.10976(12) -0.24458(12) 0.04832(10) 0.0227(3) Uani d . 1
H H8 -0.1701(15) -0.2823(14) 0.0827(11) 0.031(4) Uiso d . 1

loop_
_atom_site_aniso_label
_atom_site_aniso_U_11
_atom_site_aniso_U_22
_atom_site_aniso_U_33
_atom_site_aniso_U_12
_atom_site_aniso_U_13
_atom_site_aniso_U_23
N1 0.0210(6) 0.0210(6) 0.0193(6) 0.0002(5) 0.0027(5) 0.0012(5)
C1 0.0198(7) 0.0163(7) 0.0160(7) 0.0031(5) 0.0005(5) -0.0003(5)
C2 0.0201(7) 0.0170(7) 0.0179(7) 0.0021(5) 0.0002(6) -0.0013(5)
C3 0.0268(8) 0.0255(8) 0.0183(8) 0.0005(6) -0.0010(6) -0.0025(6)
C4 0.0304(9) 0.0317(9) 0.0248(8) -0.0032(7) -0.0077(7) -0.0073(7)
C5 0.0254(8) 0.0269(8) 0.0333(9) -0.0065(6) -0.0040(7) -0.0045(7)
C6 0.0229(11) 0.0194(10) 0.0265(11) -0.0022(8) 0.000 0.000
C7 0.0213(10) 0.0165(9) 0.0177(10) 0.0022(8) 0.000 0.000
C8 0.0202(7) 0.0228(7) 0.0250(8) -0.0030(6) 0.0022(6) 0.0010(6)

loop_
_atom_type_symbol
_atom_type_description
_atom_type_scat_dispersion_real
_atom_type_scat_dispersion_imag
_atom_type_scat_source
C C 0.0033 0.0016 'International Tables Vol C Tables 4.2.6.8 and 6.1.1.4'
H H 0.0000 0.0000 'International Tables Vol C Tables 4.2.6.8 and 6.1.1.4'
N N 0.0061 0.0033 'International Tables Vol C Tables 4.2.6.8 and 6.1.1.4'

loop_
_geom_angle_atom_site_label_1
_geom_angle_atom_site_label_2
_geom_angle_atom_site_label_3
_geom_angle_site_symmetry_1
_geom_angle_site_symmetry_3
_geom_angle
_geom_angle_publ_flag
C1 N1 C8 . . 113.94(12) y
N1 C1 C1 . 11 122.76(8) y
N1 C1 C2 . . 128.87(12) y
C1 C1 C2 11 . 108.36(8) y
C3 C2 C7 . . 119.34(13) y
C3 C2 C1 . . 135.20(13) y
C7 C2 C1 . . 105.45(12) y
C2 C3 C4 . . 117.84(14) y
C2 C3 H3 . . 122.2(9) n
C4 C3 H3 . . 119.9(9) n
C5 C4 C3 . . 122.91(14) y
C5 C4 H4 . . 119.6(10) n
C3 C4 H4 . . 117.5(10) n
C4 C5 C6 . . 120.27(15) y
C4 C5 H5 . . 120.9(10) n
C6 C5 H5 11 . 118.9(10) n
C6 C5 H5 . . 118.9(10) n
C7 C6 C5 . . 115.83(10) y
C5 C6 C5 . 11 128.3(2) y
C6 C7 C2 . . 123.81(9) y
C2 C7 C2 11 . 112.38(17) y
N1 C8 C8 . 11 123.29(8) y
N1 C8 H8 . . 116.4(9) n
C8 C8 H8 11 . 120.3(9) n

loop_
_geom_bond_atom_site_label_1
_geom_bond_atom_site_label_2
_geom_bond_site_symmetry_2
_geom_bond_distance
_geom_bond_publ_flag
N1 C1 . 1.3347(17) y
N1 C8 . 1.3489(18) y
C1 C1 11 1.428(3) y
C1 C2 . 1.4734(19) y
C2 C3 . 1.376(2) y
C2 C7 . 1.4179(17) y
C3 C4 . 1.424(2) y
C3 H3 . 0.982(17) n
C4 C5 . 1.382(2) y
C4 H4 . 0.996(18) n
C5 C6 . 1.4251(18) y
C5 H5 . 0.98(2) n
C6 C7 . 1.406(3) y
C8 C8 11 1.392(3) y
C8 H8 . 0.982(17) n

loop_
_geom_hbond_atom_site_label_D
_geom_hbond_atom_site_label_H
_geom_hbond_atom_site_label_A
_geom_hbond_site_symmetry_A
_geom_hbond_distance_DH
_geom_hbond_distance_HA
_geom_hbond_distance_DA
_geom_hbond_angle_DHA
_geom_hbond_publ_flag
C3 H3 N1 12_556 0.982(17) 2.605(16) 3.3663(19) 134.5(12) yes

loop_
_geom_torsion_atom_site_label_1
_geom_torsion_atom_site_label_2
_geom_torsion_atom_site_label_3
_geom_torsion_atom_site_label_4
_geom_torsion_site_symmetry_1
_geom_torsion_site_symmetry_4
_geom_torsion
_geom_torsion_publ_flag
C8 N1 C1 C1 . 11 -0.93(14) n
C8 N1 C1 C2 . . 179.75(13) n
N1 C1 C2 C3 . . 0.2(3) n
C1 C1 C2 C3 11 . -179.17(15) n
N1 C1 C2 C7 . 11 179.33(14) n
C1 C1 C2 C7 11 11 -0.07(12) n
N1 C1 C2 C7 . . 179.33(14) n
C1 C1 C2 C7 11 . -0.07(12) n
C7 C2 C3 C4 11 . 0.1(2) n
C7 C2 C3 C4 . . 0.1(2) n
C1 C2 C3 C4 . . 179.08(15) n
C2 C3 C4 C5 . . -0.3(2) n
C3 C4 C5 C6 . 11 0.3(3) n
C3 C4 C5 C6 . . 0.3(3) n
C4 C5 C6 C6 . 11 0.00(5) n
C4 C5 C6 C7 . 11 0.0(3) n
C4 C5 C6 C7 . . 0.0(3) n
C4 C5 C6 C5 . 11 -179.51(15) n
C5 C6 C7 C7 . 11 0.00(4) n
C5 C6 C7 C7 11 11 0.00(4) n
C6 C6 C7 C2 11 11 0.00(6) n
C5 C6 C7 C2 . 11 -179.34(17) n
C5 C6 C7 C2 11 11 0.2(3) n
C6 C6 C7 C2 11 . 0.00(6) n
C5 C6 C7 C2 . . -0.2(3) n
C5 C6 C7 C2 11 . 179.34(17) n
C3 C2 C7 C7 . 11 0.00(4) n
C1 C2 C7 C7 . 11 0.00(2) n
C3 C2 C7 C6 . 11 0.2(3) n
C1 C2 C7 C6 . 11 -179.06(17) n
C3 C2 C7 C6 . . 0.2(3) n
C1 C2 C7 C6 . . -179.06(17) n
C3 C2 C7 C2 . 11 179.39(10) n
C1 C2 C7 C2 . 11 0.1(2) n
C1 N1 C8 C8 . 11 0.94(14) n
